data_4132937
loop_
_publ_author_name
'Rizzuto, Felix J.'
'Ramsay, William J.'
'Nitschke, Jonathan R.'

_publ_section_title
;
 Otherwise Unstable Structures Self-Assemble in the Cavities of
 Cuboctahedral Coordination Cages.
;
_journal_issue 36
_journal_name_full 'Journal of the American Chemical Society'
_journal_page_first 11502
_journal_page_last 11509
_journal_paper_doi 10.1021/jacs.8b07494
_journal_volume 140
_journal_year 2018
_chemical_formula_moiety '(C504 H324 N84 Cd24 Rh24 O48), 24(C F3 S O3), 12(C6 H6)'
_chemical_formula_sum 'C600 H396 Cd12 F72 N84 O120 Rh12 S24'
_chemical_formula_weight 15423.14
_space_group_crystal_system cubic
_space_group_IT_number 201
_space_group_name_Hall '-P 2ab 2bc 3'
_space_group_name_H-M_alt 'P n -3 :2'
_atom_sites_solution_hydrogens mixed
_audit_creation_method SHELXL-2016/6
_cell_angle_alpha 90
_cell_angle_beta 90
_cell_angle_gamma 90
_cell_formula_units_Z 2
_cell_length_a 37.6891(15)
_cell_length_b 37.6891(15)
_cell_length_c 37.6891(15)
_cell_measurement_reflns_used 9990
_cell_measurement_temperature 180(2)
_cell_measurement_theta_max 36.31
_cell_measurement_theta_min 2.34
_cell_volume 53536(4)
_computing_cell_refinement 'Bruker SAINT'
_computing_data_collection 'Bruker APEX2'
_computing_data_reduction 'Bruker SAINT'
_computing_structure_refinement 'SHELXL-2016/6 (Sheldrick, 2016)'
_computing_structure_solution 'SHELXT 2014/4 (Sheldrick, 2014)'
_diffrn_ambient_temperature 180(2)
_diffrn_measured_fraction_theta_full 0.998
_diffrn_measured_fraction_theta_max 0.998
_diffrn_measurement_device_type 'Bruker APEX-II CCD'
_diffrn_measurement_method '\f and \w scans'
_diffrn_radiation_monochromator graphite
_diffrn_radiation_source 'sealed tube'
_diffrn_radiation_type CuK\a
_diffrn_radiation_wavelength 1.54178
_diffrn_reflns_av_R_equivalents 0.0701
_diffrn_reflns_av_unetI/netI 0.0377
_diffrn_reflns_Laue_measured_fraction_full 0.998
_diffrn_reflns_Laue_measured_fraction_max 0.998
_diffrn_reflns_limit_h_max 9
_diffrn_reflns_limit_h_min -28
_diffrn_reflns_limit_k_max 28
_diffrn_reflns_limit_k_min -23
_diffrn_reflns_limit_l_max 27
_diffrn_reflns_limit_l_min -29
_diffrn_reflns_number 37272
_diffrn_reflns_point_group_measured_fraction_full 0.998
_diffrn_reflns_point_group_measured_fraction_max 0.998
_diffrn_reflns_theta_full 36.382
_diffrn_reflns_theta_max 36.382
_diffrn_reflns_theta_min 2.345
_exptl_absorpt_coefficient_mu 4.281
_exptl_absorpt_correction_T_max 0.7472
_exptl_absorpt_correction_T_min 0.4341
_exptl_absorpt_correction_type multi-scan
_exptl_absorpt_process_details SADABS
_exptl_crystal_colour yellow
_exptl_crystal_density_diffrn 0.957
_exptl_crystal_description plate
_exptl_crystal_F_000 15384
_exptl_crystal_size_max 0.450
_exptl_crystal_size_mid 0.280
_exptl_crystal_size_min 0.040
_refine_diff_density_max 0.647
_refine_diff_density_min -0.815
_refine_diff_density_rms 0.115
_refine_ls_extinction_method none
_refine_ls_goodness_of_fit_ref 1.083
_refine_ls_hydrogen_treatment constr
_refine_ls_matrix_type full
_refine_ls_number_parameters 546
_refine_ls_number_reflns 4255
_refine_ls_number_restraints 854
_refine_ls_restrained_S_all 1.000
_refine_ls_R_factor_all 0.1580
_refine_ls_R_factor_gt 0.1231
_refine_ls_shift/su_max 0.001
_refine_ls_shift/su_mean 0.000
_refine_ls_structure_factor_coef Fsqd
_refine_ls_weighting_details 'w=1/[\s^2^(Fo^2^)+(0.1310P)^2^+1894.0724P] where P=(Fo^2^+2Fc^2^)/3'
_refine_ls_weighting_scheme calc
_refine_ls_wR_factor_gt 0.3272
_refine_ls_wR_factor_ref 0.3559
_reflns_Friedel_coverage 0.000
_reflns_number_gt 3010
_reflns_number_total 4255
_reflns_threshold_expression 'I > 2\s(I)'
_cod_data_source_file ja8b07494_si_002.cif
_cod_data_source_block pm-3_a_sq
_cod_original_cell_volume 53536(6)
_cod_original_sg_symbol_H-M 'P n -3'
_cod_database_code 4132937
_shelx_shelxl_version_number 2016/6
_shelx_space_group_comment
;
The symmetry employed for this shelxl refinement is uniquely defined
by the following loop, which should always be used as a source of
symmetry information in preference to the above space-group names.
They are only intended as comments.
;
_shelx_estimated_absorpt_t_min 0.249
_shelx_estimated_absorpt_t_max 0.847
_platon_squeeze_void_probe_radius 1.20

loop_
_space_group_symop_operation_xyz
'x, y, z'
'z, x, y'
'y, z, x'
'-y+1/2, -z+1/2, x'
'z, -x+1/2, -y+1/2'
'-y+1/2, z, -x+1/2'
'-z+1/2, -x+1/2, y'
'-z+1/2, x, -y+1/2'
'y, -z+1/2, -x+1/2'
'-x+1/2, -y+1/2, z'
'x, -y+1/2, -z+1/2'
'-x+1/2, y, -z+1/2'
'-x, -y, -z'
'-z, -x, -y'
'-y, -z, -x'
'y-1/2, z-1/2, -x'
'-z, x-1/2, y-1/2'
'y-1/2, -z, x-1/2'
'z-1/2, x-1/2, -y'
'z-1/2, -x, y-1/2'
'-y, z-1/2, x-1/2'
'x-1/2, y-1/2, -z'
'-x, y-1/2, z-1/2'
'x-1/2, -y, z-1/2'

loop_
_atom_site_label
_atom_site_type_symbol
_atom_site_fract_x
_atom_site_fract_y
_atom_site_fract_z
_atom_site_U_iso_or_equiv
_atom_site_adp_type
_atom_site_occupancy
_atom_site_site_symmetry_order
_atom_site_calc_flag
_atom_site_refinement_flags_posn
_atom_site_refinement_flags_adp
_atom_site_refinement_flags_occupancy
Rh2 Rh 0.250000 0.250000 0.45553(9) 0.0763(13) Uani 1 2 d S T P
Rh1 Rh 0.250000 0.250000 0.51864(9) 0.0796(14) Uani 1 2 d S T P
Cd1 Cd 0.24736(6) 0.50787(6) 0.51058(6) 0.0933(11) Uani 1 1 d . . .
O1 O 0.2596(4) 0.3037(4) 0.5164(4) 0.074(5) Uani 1 1 d D U .
O2 O 0.2613(4) 0.3021(4) 0.4573(4) 0.078(6) Uani 1 1 d D U .
N1 N 0.2377(5) 0.5707(4) 0.5181(5) 0.110(8) Uani 1 1 d D U .
N2 N 0.2856(5) 0.5373(4) 0.4765(5) 0.135(9) Uani 1 1 d D U .
N3 N 0.2865(6) 0.4665(4) 0.4810(6) 0.104(8) Uani 1 1 d D U .
C1 C 0.2152(5) 0.5873(6) 0.5394(6) 0.115(9) Uani 1 1 d D U .
H1 H 0.200559 0.573156 0.554277 0.137 Uiso 1 1 calc R U .
C2 C 0.2115(6) 0.6235(6) 0.5413(6) 0.125(10) Uani 1 1 d D U .
H2 H 0.195189 0.633834 0.557523 0.150 Uiso 1 1 calc R U .
C3 C 0.2316(6) 0.6445(5) 0.5195(6) 0.128(10) Uani 1 1 d D U .
H3 H 0.229418 0.669572 0.520452 0.153 Uiso 1 1 calc R U .
C4 C 0.2559(5) 0.6284(4) 0.4955(5) 0.130(9) Uani 1 1 d D U .
C5 C 0.2777(6) 0.6475(5) 0.4715(6) 0.147(11) Uani 1 1 d D U .
H5 H 0.276352 0.672642 0.470810 0.177 Uiso 1 1 calc R U .
C6 C 0.3006(6) 0.6304(5) 0.4497(6) 0.151(11) Uani 1 1 d D U .
H6 H 0.314436 0.643844 0.433472 0.181 Uiso 1 1 calc R U .
C7 C 0.3045(5) 0.5930(4) 0.4502(5) 0.167(11) Uani 1 1 d D U .
C8 C 0.3294(6) 0.5740(5) 0.4293(7) 0.189(12) Uani 1 1 d D U .
H8 H 0.344333 0.586207 0.413017 0.226 Uiso 1 1 calc R U .
C9 C 0.3317(6) 0.5380(5) 0.4329(7) 0.174(12) Uani 1 1 d D U .
H9 H 0.348427 0.524903 0.419284 0.209 Uiso 1 1 calc R U .
C10 C 0.3093(5) 0.5206(4) 0.4565(5) 0.154(10) Uani 1 1 d D U .
C11 C 0.2832(5) 0.5731(4) 0.4736(5) 0.137(9) Uani 1 1 d D U .
C12 C 0.2579(4) 0.5910(4) 0.4964(5) 0.131(9) Uani 1 1 d D U .
C13 C 0.3081(7) 0.4816(4) 0.4597(7) 0.139(11) Uani 1 1 d D U .
H13 H 0.323606 0.467526 0.445642 0.167 Uiso 1 1 calc R U .
C14 C 0.2828(5) 0.4291(4) 0.4820(6) 0.095(8) Uani 1 1 d D U .
C15 C 0.2772(6) 0.4129(5) 0.5146(5) 0.106(8) Uani 1 1 d D U .
H15 H 0.277351 0.426554 0.535748 0.127 Uiso 1 1 calc R U .
C16 C 0.2713(6) 0.3766(5) 0.5161(5) 0.105(8) Uani 1 1 d D U .
H16 H 0.267151 0.365434 0.538326 0.126 Uiso 1 1 calc R U .
C17 C 0.2716(4) 0.3566(4) 0.4853(5) 0.080(7) Uani 1 1 d D U .
C18 C 0.2777(5) 0.3728(4) 0.4525(5) 0.084(8) Uani 1 1 d D U .
H18 H 0.277999 0.359084 0.431346 0.101 Uiso 1 1 calc R U .
C19 C 0.2831(5) 0.4091(5) 0.4510(5) 0.088(8) Uani 1 1 d D U .
H19 H 0.287137 0.420351 0.428811 0.105 Uiso 1 1 calc R U .
C20 C 0.2645(4) 0.3174(4) 0.4869(5) 0.073(7) Uani 1 1 d D U .
O11 O 0.1989(4) 0.2593(4) 0.5160(4) 0.075(5) Uani 1 1 d D U .
O12 O 0.1974(4) 0.2599(4) 0.4562(4) 0.080(6) Uani 1 1 d D U .
N11 N -0.0739(4) 0.2436(5) 0.5056(5) 0.123(8) Uani 1 1 d D U .
N12 N -0.0358(4) 0.2987(4) 0.4787(5) 0.102(7) Uani 1 1 d D U .
N13 N 0.0347(4) 0.2942(5) 0.4853(6) 0.095(7) Uani 1 1 d D U .
C101 C -0.0924(6) 0.2165(5) 0.5178(6) 0.140(11) Uani 1 1 d D U .
H101 H -0.079744 0.197510 0.528558 0.169 Uiso 1 1 calc R U .
C102 C -0.1289(6) 0.2138(6) 0.5160(7) 0.150(11) Uani 1 1 d D U .
H102 H -0.140640 0.193497 0.525172 0.180 Uiso 1 1 calc R U .
C103 C -0.1479(5) 0.2408(6) 0.5009(6) 0.143(10) Uani 1 1 d D U .
H103 H -0.173015 0.239668 0.499616 0.172 Uiso 1 1 calc R U .
C104 C -0.1292(4) 0.2707(5) 0.4871(5) 0.130(9) Uani 1 1 d D U .
C105 C -0.1461(5) 0.2992(6) 0.4694(6) 0.135(10) Uani 1 1 d D U .
H105 H -0.171267 0.299435 0.467665 0.162 Uiso 1 1 calc R U .
C106 C -0.1272(5) 0.3260(6) 0.4548(6) 0.129(10) Uani 1 1 d D U .
H106 H -0.139316 0.344621 0.442931 0.155 Uiso 1 1 calc R U .
C107 C -0.0895(4) 0.3270(4) 0.4569(5) 0.116(9) Uani 1 1 d D U .
C108 C -0.0682(5) 0.3540(5) 0.4420(6) 0.130(10) Uani 1 1 d D U .
H108 H -0.078906 0.373240 0.429766 0.157 Uiso 1 1 calc R U .
C109 C -0.0320(5) 0.3522(5) 0.4453(6) 0.115(9) Uani 1 1 d D U .
H109 H -0.017477 0.369939 0.434791 0.138 Uiso 1 1 calc R U .
C110 C -0.0167(4) 0.3244(4) 0.4639(5) 0.105(8) Uani 1 1 d D U .
C111 C -0.0716(4) 0.2995(4) 0.4749(4) 0.107(8) Uani 1 1 d D U .
C112 C -0.0919(4) 0.2706(4) 0.4902(5) 0.121(8) Uani 1 1 d D U .
C113 C 0.0220(4) 0.3209(6) 0.4682(6) 0.099(9) Uani 1 1 d D U .
H113 H 0.037499 0.338222 0.458404 0.119 Uiso 1 1 calc R U .
C114 C 0.0719(4) 0.2877(5) 0.4869(6) 0.098(8) Uani 1 1 d D U .
C115 C 0.0901(5) 0.2829(5) 0.5188(5) 0.089(8) Uani 1 1 d D U .
H115 H 0.077763 0.284991 0.540650 0.107 Uiso 1 1 calc R U .
C116 C 0.1260(5) 0.2750(6) 0.5188(5) 0.096(8) Uani 1 1 d D U .
H116 H 0.138177 0.271696 0.540607 0.115 Uiso 1 1 calc R U .
C117 C 0.1443(4) 0.2720(4) 0.4868(5) 0.077(7) Uani 1 1 d D U .
C118 C 0.1261(4) 0.2767(5) 0.4550(5) 0.087(8) Uani 1 1 d D U .
H118 H 0.138380 0.274468 0.433070 0.105 Uiso 1 1 calc R U .
C119 C 0.0902(5) 0.2845(6) 0.4551(5) 0.096(8) Uani 1 1 d D U .
H119 H 0.078055 0.287725 0.433223 0.115 Uiso 1 1 calc R U .
C120 C 0.1835(4) 0.2635(4) 0.4865(5) 0.074(7) Uani 1 1 d D U .
C220 C 0.1117(11) 0.5327(11) 0.4688(7) 0.238(16) Uani 1 1 d G U .
H220 H 0.115634 0.535249 0.444060 0.286 Uiso 1 1 calc R U .
C221 C 0.1328(8) 0.5511(9) 0.4928(13) 0.235(16) Uani 1 1 d G U .
H221 H 0.151181 0.566215 0.484462 0.282 Uiso 1 1 calc R U .
C222 C 0.1271(10) 0.5474(9) 0.5291(11) 0.236(15) Uani 1 1 d G U .
H222 H 0.141506 0.559963 0.545471 0.283 Uiso 1 1 calc R U .
C223 C 0.1002(11) 0.5253(11) 0.5413(7) 0.234(15) Uani 1 1 d G U .
H223 H 0.096284 0.522747 0.566078 0.281 Uiso 1 1 calc R U .
C224 C 0.0791(8) 0.5069(8) 0.5173(12) 0.219(15) Uani 1 1 d G U .
H224 H 0.060736 0.491781 0.525677 0.263 Uiso 1 1 calc R U .
C225 C 0.0848(10) 0.5106(9) 0.4811(10) 0.235(15) Uani 1 1 d G U .
H225 H 0.070411 0.498032 0.464668 0.282 Uiso 1 1 calc R U .
N200 N 0.250000 0.250000 0.5754(11) 0.113(13) Uani 1 2 d DS TU P
C200 C 0.250000 0.250000 0.6065(12) 0.152(17) Uani 1 2 d DS TU P
C201 C 0.264(2) 0.245(3) 0.6429(12) 0.19(3) Uani 0.5 1 d D U P
H20A H 0.246438 0.254489 0.659436 0.278 Uiso 0.5 1 d R U P
H20B H 0.266486 0.219227 0.646880 0.278 Uiso 0.5 1 d R U P
H20C H 0.286955 0.256430 0.646880 0.278 Uiso 0.5 1 d R U P
N202 N 0.250000 0.250000 0.3979(10) 0.098(11) Uani 1 2 d DS TU P
C202 C 0.250000 0.250000 0.3674(11) 0.136(15) Uani 1 2 d DS TU P
C203 C 0.250000 0.250000 0.3286(10) 0.19(2) Uani 1 2 d DS TU P
H20D H 0.232713 0.267383 0.319893 0.292 Uiso 0.5 1 d R U P
H20E H 0.243590 0.226338 0.319893 0.292 Uiso 0.5 1 d R U P
H20F H 0.273697 0.256280 0.319893 0.292 Uiso 0.5 1 d R U P

loop_
_atom_site_aniso_label
_atom_site_aniso_U_11
_atom_site_aniso_U_22
_atom_site_aniso_U_33
_atom_site_aniso_U_23
_atom_site_aniso_U_13
_atom_site_aniso_U_12
Rh2 0.066(3) 0.081(3) 0.082(3) 0.000 0.000 0.012(2)
Rh1 0.069(3) 0.081(3) 0.089(3) 0.000 0.000 0.020(2)
Cd1 0.107(2) 0.090(2) 0.0827(19) -0.0091(14) 0.0233(15) 0.0069(15)
O1 0.065(11) 0.082(11) 0.077(10) 0.002(9) 0.010(10) 0.018(9)
O2 0.061(11) 0.083(11) 0.090(10) -0.022(10) 0.018(10) 0.007(9)
N1 0.067(18) 0.098(16) 0.16(2) -0.033(14) 0.005(12) -0.008(13)
N2 0.15(2) 0.091(13) 0.17(2) -0.041(16) 0.069(16) -0.028(16)
N3 0.090(18) 0.097(13) 0.125(19) -0.034(13) 0.052(14) -0.039(15)
C1 0.08(2) 0.101(18) 0.16(2) -0.01(2) 0.000(14) 0.028(18)
C2 0.09(2) 0.099(19) 0.19(3) 0.01(2) 0.007(16) 0.037(19)
C3 0.08(2) 0.113(18) 0.19(3) 0.009(18) 0.004(16) 0.030(16)
C4 0.10(2) 0.106(14) 0.18(2) -0.002(17) 0.012(14) 0.009(16)
C5 0.13(3) 0.121(18) 0.19(3) -0.001(19) 0.025(17) -0.004(18)
C6 0.14(3) 0.102(16) 0.21(3) 0.00(2) 0.043(18) -0.02(2)
C7 0.16(2) 0.103(16) 0.24(3) -0.012(19) 0.078(17) -0.025(18)
C8 0.19(3) 0.105(17) 0.27(3) -0.01(2) 0.12(2) -0.04(2)
C9 0.17(3) 0.093(16) 0.26(3) -0.04(2) 0.13(2) -0.06(2)
C10 0.16(2) 0.093(13) 0.21(3) -0.048(18) 0.110(17) -0.052(17)
C11 0.12(2) 0.096(14) 0.19(2) -0.020(18) 0.049(15) -0.017(17)
C12 0.10(2) 0.108(14) 0.18(2) -0.009(17) 0.024(14) 0.013(16)
C13 0.13(2) 0.100(13) 0.18(3) -0.020(19) 0.112(18) -0.015(18)
C14 0.070(16) 0.087(13) 0.127(17) -0.025(12) 0.056(18) 0.003(17)
C15 0.10(2) 0.093(14) 0.124(16) -0.025(13) 0.039(19) -0.01(2)
C16 0.11(2) 0.086(14) 0.116(16) -0.015(12) 0.006(19) 0.02(2)
C17 0.058(16) 0.074(12) 0.109(16) -0.007(10) -0.002(17) 0.010(16)
C18 0.056(17) 0.071(13) 0.124(16) -0.008(13) 0.030(17) -0.010(17)
C19 0.064(17) 0.070(13) 0.129(16) -0.017(12) 0.047(18) 0.001(18)
C20 0.065(16) 0.080(12) 0.075(13) -0.001(11) 0.005(17) 0.010(15)
O11 0.074(11) 0.064(11) 0.088(10) -0.013(10) -0.006(9) 0.020(9)
O12 0.079(11) 0.072(11) 0.091(10) 0.008(11) 0.013(9) 0.027(10)
N11 0.096(17) 0.18(2) 0.10(2) 0.016(16) 0.026(15) 0.023(14)
N12 0.091(12) 0.086(16) 0.127(19) -0.002(13) 0.021(16) 0.041(12)
N13 0.075(12) 0.084(17) 0.128(19) 0.022(14) 0.017(13) 0.035(14)
C101 0.11(2) 0.18(2) 0.13(2) 0.019(19) 0.02(2) 0.008(19)
C102 0.11(2) 0.18(2) 0.16(3) 0.02(2) 0.03(2) 0.007(19)
C103 0.109(18) 0.18(3) 0.14(3) 0.00(2) 0.02(2) 0.010(15)
C104 0.095(14) 0.18(2) 0.12(2) 0.011(17) 0.018(18) 0.022(14)
C105 0.090(17) 0.17(3) 0.15(3) -0.008(19) 0.021(19) 0.040(15)
C106 0.087(14) 0.15(2) 0.15(2) -0.007(18) 0.02(2) 0.058(16)
C107 0.086(14) 0.15(2) 0.12(2) -0.010(15) 0.001(18) 0.041(14)
C108 0.096(16) 0.14(2) 0.16(2) 0.010(17) -0.03(2) 0.037(16)
C109 0.092(15) 0.11(2) 0.14(2) 0.022(16) -0.007(19) 0.045(16)
C110 0.089(13) 0.11(2) 0.11(2) 0.028(15) 0.028(17) 0.050(13)
C111 0.084(13) 0.125(18) 0.11(2) -0.020(14) 0.007(17) 0.037(13)
C112 0.097(14) 0.18(2) 0.09(2) 0.009(16) 0.008(18) 0.018(14)
C113 0.089(12) 0.11(2) 0.10(2) 0.015(16) 0.037(17) 0.066(14)
C114 0.073(14) 0.087(17) 0.135(17) 0.014(19) 0.019(12) 0.036(16)
C115 0.072(14) 0.071(18) 0.124(16) -0.009(18) 0.016(12) 0.017(17)
C116 0.076(14) 0.088(19) 0.122(16) 0.006(19) 0.014(12) 0.018(18)
C117 0.066(12) 0.046(15) 0.119(16) -0.007(17) 0.006(10) 0.021(15)
C118 0.058(14) 0.081(18) 0.123(16) 0.021(18) 0.012(12) 0.010(17)
C119 0.065(14) 0.096(19) 0.127(16) 0.034(19) 0.013(12) 0.030(18)
C120 0.072(13) 0.059(16) 0.091(13) -0.006(18) 0.001(11) 0.014(15)
C220 0.25(3) 0.28(3) 0.18(2) 0.04(2) -0.01(2) -0.01(2)
C221 0.22(3) 0.27(3) 0.21(3) 0.03(2) -0.02(2) 0.02(2)
C222 0.24(3) 0.26(3) 0.21(2) 0.02(3) -0.03(2) 0.01(2)
C223 0.27(3) 0.25(3) 0.18(2) 0.06(2) -0.05(2) 0.01(2)
C224 0.25(3) 0.24(3) 0.17(2) 0.10(2) -0.06(2) 0.01(2)
C225 0.25(3) 0.28(3) 0.17(2) 0.05(2) -0.02(2) 0.00(2)
N200 0.14(2) 0.08(2) 0.12(3) 0.000 0.000 0.07(2)
C200 0.18(3) 0.15(3) 0.12(3) 0.000 0.000 0.04(3)
C201 0.21(6) 0.22(6) 0.13(3) 0.04(5) 0.01(3) 0.07(6)
N202 0.10(2) 0.09(2) 0.10(2) 0.000 0.000 0.003(19)
C202 0.16(3) 0.14(3) 0.11(2) 0.000 0.000 0.02(2)
C203 0.25(5) 0.23(5) 0.11(2) 0.000 0.000 0.01(4)

loop_
_atom_type_symbol
_atom_type_description
_atom_type_scat_dispersion_real
_atom_type_scat_dispersion_imag
_atom_type_scat_source
C C 0.0181 0.0091 'International Tables Vol C Tables 4.2.6.8 and 6.1.1.4'
H H 0.0000 0.0000 'International Tables Vol C Tables 4.2.6.8 and 6.1.1.4'
N N 0.0311 0.0180 'International Tables Vol C Tables 4.2.6.8 and 6.1.1.4'
Rh Rh 0.0927 3.6045 'International Tables Vol C Tables 4.2.6.8 and 6.1.1.4'
Cd Cd 0.1185 4.6533 'International Tables Vol C Tables 4.2.6.8 and 6.1.1.4'
O O 0.0492 0.0322 'International Tables Vol C Tables 4.2.6.8 and 6.1.1.4'
S S 0.3331 0.5567 'International Tables Vol C Tables 4.2.6.8 and 6.1.1.4'
F F 0.0727 0.0534 'International Tables Vol C Tables 4.2.6.8 and 6.1.1.4'

loop_
_geom_angle_atom_site_label_1
_geom_angle_atom_site_label_2
_geom_angle_atom_site_label_3
_geom_angle
_geom_angle_site_symmetry_1
_geom_angle_site_symmetry_3
O2 Rh2 O2 176.2(9) . 10
O2 Rh2 O12 91.6(7) . .
O2 Rh2 O12 88.4(7) 10 .
O2 Rh2 O12 88.4(7) . 10
O2 Rh2 O12 91.6(7) 10 10
O12 Rh2 O12 178.6(9) . 10
O2 Rh2 N202 91.9(5) . .
O2 Rh2 N202 91.9(5) 10 .
O12 Rh2 N202 90.7(5) . .
O12 Rh2 N202 90.7(5) 10 .
O2 Rh2 Rh1 88.1(5) . .
O2 Rh2 Rh1 88.1(5) 10 .
O12 Rh2 Rh1 89.3(5) . .
O12 Rh2 Rh1 89.3(5) 10 .
N202 Rh2 Rh1 180.0 . .
O11 Rh1 O11 174.1(10) 10 .
O11 Rh1 O1 90.0(6) 10 .
O11 Rh1 O1 89.8(6) . .
O11 Rh1 O1 89.8(6) 10 10
O11 Rh1 O1 90.0(6) . 10
O1 Rh1 O1 175.2(9) . 10
O11 Rh1 N200 93.0(5) 10 .
O11 Rh1 N200 93.0(5) . .
O1 Rh1 N200 92.4(4) . .
O1 Rh1 N200 92.4(4) 10 .
O11 Rh1 Rh2 87.0(5) 10 .
O11 Rh1 Rh2 87.0(5) . .
O1 Rh1 Rh2 87.6(4) . .
O1 Rh1 Rh2 87.6(4) 10 .
N200 Rh1 Rh2 180.0 . .
N2 Cd1 N12 168.7(7) . 6
N2 Cd1 N1 71.1(6) . .
N12 Cd1 N1 108.2(6) 6 .
N2 Cd1 N11 119.8(7) . 6
N12 Cd1 N11 71.1(5) 6 6
N1 Cd1 N11 86.5(7) . 6
N2 Cd1 N3 70.1(5) . .
N12 Cd1 N3 110.4(6) 6 .
N1 Cd1 N3 141.1(6) . .
N11 Cd1 N3 110.4(7) 6 .
N2 Cd1 N13 100.6(7) . 6
N12 Cd1 N13 68.6(5) 6 6
N1 Cd1 N13 108.9(7) . 6
N11 Cd1 N13 139.6(6) 6 6
N3 Cd1 N13 81.1(7) . 6
C20 O1 Rh1 118.2(12) . .
C20 O2 Rh2 119.7(12) . .
C1 N1 C12 117.2(10) . .
C1 N1 Cd1 129.1(10) . .
C12 N1 Cd1 113.6(9) . .
C10 N2 C11 118.1(8) . .
C10 N2 Cd1 121.9(8) . .
C11 N2 Cd1 119.9(8) . .
C13 N3 C14 121.6(16) . .
C13 N3 Cd1 113.1(11) . .
C14 N3 Cd1 124.6(12) . .
N1 C1 C2 124.5(12) . .
N1 C1 H1 117.7 . .
C2 C1 H1 117.7 . .
C3 C2 C1 119.0(12) . .
C3 C2 H2 120.5 . .
C1 C2 H2 120.5 . .
C2 C3 C4 119.4(12) . .
C2 C3 H3 120.3 . .
C4 C3 H3 120.3 . .
C12 C4 C5 119.3(11) . .
C12 C4 C3 116.6(10) . .
C5 C4 C3 124.1(12) . .
C6 C5 C4 121.0(13) . .
C6 C5 H5 119.5 . .
C4 C5 H5 119.5 . .
C5 C6 C7 122.0(13) . .
C5 C6 H6 119.0 . .
C7 C6 H6 119.0 . .
C11 C7 C6 118.8(10) . .
C11 C7 C8 117.1(9) . .
C6 C7 C8 124.1(11) . .
C9 C8 C7 119.1(11) . .
C9 C8 H8 120.4 . .
C7 C8 H8 120.4 . .
C8 C9 C10 119.5(11) . .
C8 C9 H9 120.2 . .
C10 C9 H9 120.2 . .
N2 C10 C9 123.4(9) . .
N2 C10 C13 113.9(10) . .
C9 C10 C13 122.6(11) . .
N2 C11 C7 122.9(8) . .
N2 C11 C12 117.5(9) . .
C7 C11 C12 119.6(8) . .
N1 C12 C4 123.2(9) . .
N1 C12 C11 117.5(9) . .
C4 C12 C11 119.3(9) . .
N3 C13 C10 120.9(14) . .
N3 C13 H13 119.6 . .
C10 C13 H13 119.6 . .
C15 C14 C19 120.3(10) . .
C15 C14 N3 118.7(16) . .
C19 C14 N3 121.0(15) . .
C16 C15 C14 119.8(11) . .
C16 C15 H15 120.1 . .
C14 C15 H15 120.1 . .
C17 C16 C15 120.0(11) . .
C17 C16 H16 120.0 . .
C15 C16 H16 120.0 . .
C16 C17 C18 120.4(10) . .
C16 C17 C20 119.9(12) . .
C18 C17 C20 119.7(12) . .
C19 C18 C17 119.4(11) . .
C19 C18 H18 120.3 . .
C17 C18 H18 120.3 . .
C18 C19 C14 120.1(11) . .
C18 C19 H19 120.0 . .
C14 C19 H19 120.0 . .
O1 C20 O2 126.2(15) . .
O1 C20 C17 118.1(14) . .
O2 C20 C17 115.4(13) . .
C120 O11 Rh1 121.4(12) . .
C120 O12 Rh2 116.0(12) . .
C101 N11 C112 117.8(10) . .
C101 N11 Cd1 128.3(11) . 7
C112 N11 Cd1 113.9(10) . 7
C110 N12 C111 118.6(8) . .
C110 N12 Cd1 122.4(8) . 7
C111 N12 Cd1 118.9(8) . 7
C113 N13 C114 121.5(16) . .
C113 N13 Cd1 114.4(11) . 7
C114 N13 Cd1 123.7(12) . 7
N11 C101 C102 124.4(12) . .
N11 C101 H101 117.8 . .
C102 C101 H101 117.8 . .
C103 C102 C101 119.2(12) . .
C103 C102 H102 120.4 . .
C101 C102 H102 120.4 . .
C102 C103 C104 118.8(12) . .
C102 C103 H103 120.6 . .
C104 C103 H103 120.6 . .
C112 C104 C105 119.2(11) . .
C112 C104 C103 117.4(10) . .
C105 C104 C103 123.3(12) . .
C106 C105 C104 121.4(13) . .
C106 C105 H105 119.3 . .
C104 C105 H105 119.3 . .
C105 C106 C107 121.5(13) . .
C105 C106 H106 119.2 . .
C107 C106 H106 119.2 . .
C111 C107 C108 116.7(9) . .
C111 C107 C106 119.1(10) . .
C108 C107 C106 124.3(11) . .
C109 C108 C107 119.6(11) . .
C109 C108 H108 120.2 . .
C107 C108 H108 120.2 . .
C108 C109 C110 119.7(11) . .
C108 C109 H109 120.1 . .
C110 C109 H109 120.1 . .
N12 C110 C109 122.6(9) . .
N12 C110 C113 115.1(10) . .
C109 C110 C113 122.3(10) . .
N12 C111 C107 122.8(8) . .
N12 C111 C112 118.0(9) . .
C107 C111 C112 119.3(8) . .
N11 C112 C104 122.5(9) . .
N11 C112 C111 118.0(9) . .
C104 C112 C111 119.5(9) . .
N13 C113 C110 119.5(14) . .
N13 C113 H113 120.2 . .
C110 C113 H113 120.2 . .
C119 C114 C115 119.2(10) . .
C119 C114 N13 117.8(15) . .
C115 C114 N13 122.9(16) . .
C116 C115 C114 120.6(11) . .
C116 C115 H115 119.7 . .
C114 C115 H115 119.7 . .
C115 C116 C117 120.1(11) . .
C115 C116 H116 120.0 . .
C117 C116 H116 120.0 . .
C116 C117 C118 119.4(10) . .
C116 C117 C120 120.5(12) . .
C118 C117 C120 120.1(12) . .
C119 C118 C117 120.4(11) . .
C119 C118 H118 119.8 . .
C117 C118 H118 119.8 . .
C118 C119 C114 120.4(11) . .
C118 C119 H119 119.8 . .
C114 C119 H119 119.8 . .
O11 C120 O12 126.1(14) . .
O11 C120 C117 118.1(13) . .
O12 C120 C117 115.8(13) . .
C221 C220 C225 120.0 . .
C221 C220 H220 120.0 . .
C225 C220 H220 120.0 . .
C222 C221 C220 120.0 . .
C222 C221 H221 120.0 . .
C220 C221 H221 120.0 . .
C221 C222 C223 120.0 . .
C221 C222 H222 120.0 . .
C223 C222 H222 120.0 . .
C224 C223 C222 120.0 . .
C224 C223 H223 120.0 . .
C222 C223 H223 120.0 . .
C223 C224 C225 120.0 . .
C223 C224 H224 120.0 . .
C225 C224 H224 120.0 . .
C224 C225 C220 120.0 . .
C224 C225 H225 120.0 . .
C220 C225 H225 120.0 . .
C200 N200 Rh1 180.0 . .
N200 C200 C201 158(3) . .
N200 C200 C201 158(3) . 10
C201 C200 C201 45(5) . 10
C200 C201 H20A 107.3 . .
C200 C201 H20B 107.7 . .
H20A C201 H20B 109.5 . .
C200 C201 H20C 113.3 . .
H20A C201 H20C 109.5 . .
H20B C201 H20C 109.5 . .
C200 C201 H20A 126(10) . 10
H20A C201 H20A 24.3 . 10
H20B C201 H20A 87.5 . 10
H20C C201 H20A 109.1 . 10
C202 N202 Rh2 180.0 . .
N202 C202 C203 180.000(13) . .
C202 C203 H20D 109.5 . .
C202 C203 H20E 109.5 . .
H20D C203 H20E 109.5 . .
C202 C203 H20F 109.5 . .
H20D C203 H20F 109.5 . .
H20E C203 H20F 109.5 . .
C202 C203 H20D 109.473(2) . 10
H20D C203 H20D 141.1 . 10
H20E C203 H20D 56.3 . 10
H20F C203 H20D 56.2 . 10
C202 C203 H20E 109.475(6) . 10
H20D C203 H20E 56.2 . 10
H20E C203 H20E 141.1 . 10
H20F C203 H20E 56.3 . 10
H20D C203 H20E 109.5 10 10
C202 C203 H20F 109.473(2) . 10
H20D C203 H20F 56.2 . 10
H20E C203 H20F 56.3 . 10
H20F C203 H20F 141.1 . 10
H20D C203 H20F 109.5 10 10
H20E C203 H20F 109.5 10 10

loop_
_geom_bond_atom_site_label_1
_geom_bond_atom_site_label_2
_geom_bond_distance
_geom_bond_site_symmetry_2
Rh2 O2 2.010(16) .
Rh2 O2 2.010(16) 10
Rh2 O12 2.018(16) .
Rh2 O12 2.018(16) 10
Rh2 N202 2.17(4) .
Rh2 Rh1 2.379(5) .
Rh1 O11 1.958(15) 10
Rh1 O11 1.959(15) .
Rh1 O1 2.058(16) .
Rh1 O1 2.058(16) 10
Rh1 N200 2.14(4) .
Cd1 N2 2.226(15) .
Cd1 N12 2.264(14) 6
Cd1 N1 2.411(16) .
Cd1 N11 2.412(17) 6
Cd1 N3 2.417(19) .
Cd1 N13 2.468(19) 6
O1 C20 1.238(13) .
O2 C20 1.260(14) .
N1 C1 1.325(9) .
N1 C12 1.356(7) .
N2 C10 1.327(7) .
N2 C11 1.356(6) .
N3 C13 1.278(14) .
N3 C14 1.417(10) .
C1 C2 1.375(13) .
C1 H1 0.9500 .
C2 C3 1.369(12) .
C2 H2 0.9500 .
C3 C4 1.422(11) .
C3 H3 0.9500 .
C4 C12 1.409(7) .
C4 C5 1.421(11) .
C5 C6 1.355(16) .
C5 H5 0.9500 .
C6 C7 1.415(11) .
C6 H6 0.9500 .
C7 C11 1.410(7) .
C7 C8 1.422(11) .
C8 C9 1.368(10) .
C8 H8 0.9500 .
C9 C10 1.391(10) .
C9 H9 0.9500 .
C10 C13 1.475(8) .
C11 C12 1.448(10) .
C13 H13 0.9500 .
C14 C15 1.387(10) .
C14 C19 1.393(10) .
C15 C16 1.386(9) .
C15 H15 0.9500 .
C16 C17 1.386(11) .
C16 H16 0.9500 .
C17 C18 1.397(11) .
C17 C20 1.506(9) .
C18 C19 1.383(9) .
C18 H18 0.9500 .
C19 H19 0.9500 .
O11 C120 1.263(13) .
O12 C120 1.264(14) .
N11 C101 1.320(9) .
N11 C112 1.354(7) .
N12 C110 1.329(7) .
N12 C111 1.356(6) .
N13 C113 1.287(15) .
N13 C114 1.425(10) .
C101 C102 1.380(13) .
C101 H101 0.9500 .
C102 C103 1.369(12) .
C102 H102 0.9500 .
C103 C104 1.425(11) .
C103 H103 0.9500 .
C104 C112 1.411(7) .
C104 C105 1.415(11) .
C105 C106 1.355(16) .
C105 H105 0.9500 .
C106 C107 1.422(11) .
C106 H106 0.9500 .
C107 C111 1.412(7) .
C107 C108 1.413(11) .
C108 C109 1.371(10) .
C108 H108 0.9500 .
C109 C110 1.386(9) .
C109 H109 0.9500 .
C110 C113 1.475(8) .
C111 C112 1.449(10) .
C113 H113 0.9500 .
C114 C119 1.390(10) .
C114 C115 1.395(10) .
C115 C116 1.386(9) .
C115 H115 0.9500 .
C116 C117 1.392(11) .
C116 H116 0.9500 .
C117 C118 1.394(11) .
C117 C120 1.510(9) .
C118 C119 1.384(9) .
C118 H118 0.9500 .
C119 H119 0.9500 .
C220 C221 1.3900 .
C220 C225 1.3900 .
C220 H220 0.9500 .
C221 C222 1.3900 .
C221 H221 0.9500 .
C222 C223 1.3900 .
C222 H222 0.9500 .
C223 C224 1.3900 .
C223 H223 0.9500 .
C224 C225 1.3900 .
C224 H224 0.9500 .
C225 H225 0.9500 .
N200 C200 1.171(18) .
C200 C201 1.485(17) .
C200 C201 1.485(17) 10
C201 H20A 0.9800 .
C201 H20B 0.9800 .
C201 H20C 0.9800 .
C201 H20A 0.74(8) 10
N202 C202 1.151(17) .
C202 C203 1.463(17) .
C203 H20D 0.9800 .
C203 H20E 0.9800 .
C203 H20F 0.9800 .
C203 H20D 0.9800 10
C203 H20E 0.9799 10
C203 H20F 0.9800 10

loop_
_geom_torsion_atom_site_label_1
_geom_torsion_atom_site_label_2
_geom_torsion_atom_site_label_3
_geom_torsion_atom_site_label_4
_geom_torsion
_geom_torsion_site_symmetry_1
C12 N1 C1 C2 -1(2) .
Cd1 N1 C1 C2 -179.2(16) .
N1 C1 C2 C3 1(2) .
C1 C2 C3 C4 -0.1(19) .
C2 C3 C4 C12 -1.2(17) .
C2 C3 C4 C5 179.3(18) .
C12 C4 C5 C6 -0.3(17) .
C3 C4 C5 C6 179.2(18) .
C4 C5 C6 C7 -2(2) .
C5 C6 C7 C11 1.7(18) .
C5 C6 C7 C8 -176.3(19) .
C11 C7 C8 C9 -0.3(17) .
C6 C7 C8 C9 177.8(19) .
C7 C8 C9 C10 1(2) .
C11 N2 C10 C9 0.0(18) .
Cd1 N2 C10 C9 174.7(16) .
C11 N2 C10 C13 -176(2) .
Cd1 N2 C10 C13 -1(2) .
C8 C9 C10 N2 -0.6(18) .
C8 C9 C10 C13 175(2) .
C10 N2 C11 C7 0.5(18) .
Cd1 N2 C11 C7 -174.3(14) .
C10 N2 C11 C12 -178.2(17) .
Cd1 N2 C11 C12 7.0(19) .
C6 C7 C11 N2 -178.5(18) .
C8 C7 C11 N2 -0.3(16) .
C6 C7 C11 C12 0.2(15) .
C8 C7 C11 C12 178.3(17) .
C1 N1 C12 C4 -0.1(18) .
Cd1 N1 C12 C4 178.1(11) .
C1 N1 C12 C11 178.7(17) .
Cd1 N1 C12 C11 -3.2(16) .
C5 C4 C12 N1 -179.2(17) .
C3 C4 C12 N1 1.3(15) .
C5 C4 C12 C11 2.1(14) .
C3 C4 C12 C11 -177.4(16) .
N2 C11 C12 N1 -2.1(19) .
C7 C11 C12 N1 179.1(15) .
N2 C11 C12 C4 176.7(15) .
C7 C11 C12 C4 -2.0(14) .
C14 N3 C13 C10 174.4(18) .
Cd1 N3 C13 C10 4(3) .
N2 C10 C13 N3 -2(3) .
C9 C10 C13 N3 -178(2) .
C13 N3 C14 C15 143(2) .
Cd1 N3 C14 C15 -47(2) .
C13 N3 C14 C19 -40(3) .
Cd1 N3 C14 C19 129.7(15) .
C19 C14 C15 C16 -1.1(17) .
N3 C14 C15 C16 176.1(18) .
C14 C15 C16 C17 0.9(19) .
C15 C16 C17 C18 -0.2(17) .
C15 C16 C17 C20 -178.8(16) .
C16 C17 C18 C19 -0.5(17) .
C20 C17 C18 C19 178.1(15) .
C17 C18 C19 C14 0.3(18) .
C15 C14 C19 C18 0.5(17) .
N3 C14 C19 C18 -176.7(18) .
Rh1 O1 C20 O2 6(2) .
Rh1 O1 C20 C17 -179.9(11) .
Rh2 O2 C20 O1 -4(2) .
Rh2 O2 C20 C17 -177.7(10) .
C16 C17 C20 O1 -2.1(17) .
C18 C17 C20 O1 179.3(16) .
C16 C17 C20 O2 172.3(16) .
C18 C17 C20 O2 -6.3(19) .
C112 N11 C101 C102 0(2) .
Cd1 N11 C101 C102 178.6(17) 7
N11 C101 C102 C103 0(2) .
C101 C102 C103 C104 1(2) .
C102 C103 C104 C112 -0.4(17) .
C102 C103 C104 C105 176.7(18) .
C112 C104 C105 C106 1.1(17) .
C103 C104 C105 C106 -175.9(18) .
C104 C105 C106 C107 -0.5(19) .
C105 C106 C107 C111 -0.7(17) .
C105 C106 C107 C108 179.3(18) .
C111 C107 C108 C109 0.6(17) .
C106 C107 C108 C109 -179.4(17) .
C107 C108 C109 C110 -1.6(19) .
C111 N12 C110 C109 1.0(17) .
Cd1 N12 C110 C109 178.3(14) 7
C111 N12 C110 C113 -177.9(17) .
Cd1 N12 C110 C113 -0.6(19) 7
C108 C109 C110 N12 0.8(17) .
C108 C109 C110 C113 179.6(19) .
C110 N12 C111 C107 -2.0(17) .
Cd1 N12 C111 C107 -179.4(11) 7
C110 N12 C111 C112 177.9(15) .
Cd1 N12 C111 C112 0.5(17) 7
C108 C107 C111 N12 1.2(15) .
C106 C107 C111 N12 -178.8(16) .
C108 C107 C111 C112 -178.8(15) .
C106 C107 C111 C112 1.3(14) .
C101 N11 C112 C104 0.5(18) .
Cd1 N11 C112 C104 -178.4(11) 7
C101 N11 C112 C111 -176.5(17) .
Cd1 N11 C112 C111 4.5(16) 7
C105 C104 C112 N11 -177.4(17) .
C103 C104 C112 N11 -0.2(15) .
C105 C104 C112 C111 -0.4(14) .
C103 C104 C112 C111 176.7(16) .
N12 C111 C112 N11 -3.6(18) .
C107 C111 C112 N11 176.4(14) .
N12 C111 C112 C104 179.3(14) .
C107 C111 C112 C104 -0.7(14) .
C114 N13 C113 C110 173.3(16) .
Cd1 N13 C113 C110 0(3) 7
N12 C110 C113 N13 0(3) .
C109 C110 C113 N13 -178.8(19) .
C113 N13 C114 C119 -56(3) .
Cd1 N13 C114 C119 116.5(16) 7
C113 N13 C114 C115 127(2) .
Cd1 N13 C114 C115 -61(2) 7
C119 C114 C115 C116 0.0(17) .
N13 C114 C115 C116 177.2(18) .
C114 C115 C116 C117 0.3(18) .
C115 C116 C117 C118 -0.6(17) .
C115 C116 C117 C120 -180.0(16) .
C116 C117 C118 C119 0.6(17) .
C120 C117 C118 C119 179.9(15) .
C117 C118 C119 C114 -0.3(19) .
C115 C114 C119 C118 0.0(17) .
N13 C114 C119 C118 -177.3(17) .
Rh1 O11 C120 O12 5(2) .
Rh1 O11 C120 C117 -177.5(11) .
Rh2 O12 C120 O11 -5(2) .
Rh2 O12 C120 C117 178.2(10) .
C116 C117 C120 O11 -0.2(17) .
C118 C117 C120 O11 -179.6(16) .
C116 C117 C120 O12 177.3(16) .
C118 C117 C120 O12 -2.1(19) .
C225 C220 C221 C222 0.0 .
C220 C221 C222 C223 0.0 .
C221 C222 C223 C224 0.0 .
C222 C223 C224 C225 0.0 .
C223 C224 C225 C220 0.0 .
C221 C220 C225 C224 0.0 .

loop_
_platon_squeeze_void_nr
_platon_squeeze_void_average_x
_platon_squeeze_void_average_y
_platon_squeeze_void_average_z
_platon_squeeze_void_volume
_platon_squeeze_void_count_electrons
_platon_squeeze_void_content
1 0.000 0.000 0.000 7 1 ' '
2 0.429 -0.005 -0.009 33028 7258 ' '
3 0.500 0.000 0.500 7 1 ' '
4 0.250 0.250 0.250 7 -3 ' '
5 0.500 0.500 0.000 7 1 ' '
6 0.000 0.500 0.500 7 1 ' '
7 0.750 0.750 0.750 7 -3 ' '
